data_2209434
loop_
_publ_author_name
' Luo, Cheng-Cai '
' Zhang, Hua-Xing '
' Jin, Ting '
' Yang, Zhi-Jie'

_publ_section_title
;
 2,6-Bis(phenylsulfanylmethyl)pyridinium-4-olate
;
_journal_coeditor_code BX2009
_journal_issue 7
_journal_name_full 'Acta Crystallographica Section E'
_journal_page_first o2705
_journal_page_last o2706
_journal_paper_doi 10.1107/S1600536806020915
_journal_volume 62
_journal_year 2006
_chemical_formula_iupac 'C19 H17 N O S2'
_chemical_formula_moiety 'C19 H17 N O S2'
_chemical_formula_sum 'C19 H17 N O S2'
_chemical_formula_weight 339.46
_chemical_name_systematic 2,6-Bis(phenylthiomethyl)pyridinium-4-olate
_space_group_IT_number 14
_symmetry_cell_setting monoclinic
_symmetry_space_group_name_Hall '-P 2ybc'
_symmetry_space_group_name_H-M 'P 1 21/c 1'
_cell_angle_alpha 90
_cell_angle_beta 90.361(15)
_cell_angle_gamma 90
_cell_formula_units_Z 4
_cell_length_a 15.321(6)
_cell_length_b 6.654(2)
_cell_length_c 16.792(5)
_cell_measurement_reflns_used 12911
_cell_measurement_temperature 298(2)
_cell_measurement_theta_max 27.5
_cell_measurement_theta_min 3.3
_cell_volume 1711.8(10)
_computing_cell_refinement PROCESS-AUTO
_computing_data_collection 'PROCESS-AUTO (Rigaku,1998)'
_computing_data_reduction 'CrystalStructure (Rigaku/MSC, 2004)'
_computing_molecular_graphics 'Ortep-3 for Windows (Farrugia, 1997)'
_computing_publication_material 'CrystalStructure (Rigaku/MSC, 2004) and  PLATON (Spek, 2003)'
_computing_structure_refinement 'SHELXL97 (Sheldrick, 1997)'
_computing_structure_solution 'SIR97 (Altomare <i>et al.</i>,  1999)'
_diffrn_detector_area_resol_mean 10.00
_diffrn_measured_fraction_theta_full 0.998
_diffrn_measured_fraction_theta_max 0.998
_diffrn_measurement_device_type 'Rigaku R-AXIS RAPID'
_diffrn_measurement_method \w
_diffrn_radiation_type 'Mo K\a'
_diffrn_radiation_wavelength 0.71075
_diffrn_reflns_av_R_equivalents 0.0275
_diffrn_reflns_limit_h_max 19
_diffrn_reflns_limit_h_min -19
_diffrn_reflns_limit_k_max 7
_diffrn_reflns_limit_k_min -8
_diffrn_reflns_limit_l_max 21
_diffrn_reflns_limit_l_min -21
_diffrn_reflns_number 16160
_diffrn_reflns_theta_full 27.48
_diffrn_reflns_theta_max 27.48
_diffrn_reflns_theta_min 3.29
_exptl_absorpt_coefficient_mu 0.314
_exptl_absorpt_correction_T_max 0.924
_exptl_absorpt_correction_T_min 0.905
_exptl_absorpt_correction_type multi-scan
_exptl_absorpt_process_details
;
(ABSCOR; Higashi, 1995)
;
_exptl_crystal_colour colourless
_exptl_crystal_density_diffrn 1.317
_exptl_crystal_density_method 'not measured'
_exptl_crystal_description prism
_exptl_crystal_F_000 712
_exptl_crystal_size_max 0.31
_exptl_crystal_size_mid 0.28
_exptl_crystal_size_min 0.25
_refine_diff_density_max 0.183
_refine_diff_density_min -0.194
_refine_ls_extinction_coef 0.0090(10)
_refine_ls_extinction_expression Fc^*^=kFc[1+0.001xFc^2^\l^3^/sin(2\q)]^-1/4^
_refine_ls_extinction_method SHELXL97
_refine_ls_goodness_of_fit_ref 1.063
_refine_ls_hydrogen_treatment mixed
_refine_ls_matrix_type full
_refine_ls_number_parameters 213
_refine_ls_number_reflns 3933
_refine_ls_number_restraints 0
_refine_ls_restrained_S_all 1.063
_refine_ls_R_factor_gt 0.0362
_refine_ls_shift/su_max 0.001
_refine_ls_structure_factor_coef Fsqd
_refine_ls_weighting_details 'calc w=1/[\s^2^(Fo^2^)+(0.0501P)^2^+0.2110P] where P=(Fo^2^+2Fc^2^)/3'
_refine_ls_weighting_scheme calc
_refine_ls_wR_factor_ref 0.1001
_reflns_number_gt 3045
_reflns_number_total 3933
_reflns_threshold_expression I>2\s(I)
_cod_data_source_file bx2009.cif
_cod_data_source_block I
_cod_original_cell_volume 1711.7(10)
_cod_original_sg_symbol_H-M 'P 21/c'
_cod_database_code 2209434
_cod_database_fobs_code 2209434

loop_
_symmetry_equiv_pos_site_id
_symmetry_equiv_pos_as_xyz
1 x,y,z
2 -x,1/2+y,1/2-z
3 -x,-y,-z
4 x,1/2-y,1/2+z

loop_
_atom_site_type_symbol
_atom_site_label
_atom_site_fract_x
_atom_site_fract_y
_atom_site_fract_z
_atom_site_U_iso_or_equiv
_atom_site_adp_type
_atom_site_calc_flag
_atom_site_refinement_flags
_atom_site_occupancy
C C1 0.54529(9) 0.6284(2) 0.15671(8) 0.0426(3) Uani d . 1
C C2 0.54659(11) 0.4239(2) 0.15527(10) 0.0538(4) Uani d . 1
H H2 0.5899 0.3555 0.1833 0.065 Uiso calc R 1
C C3 0.48295(11) 0.3129(2) 0.11175(11) 0.0589(5) Uani d . 1
C C4 0.41623(11) 0.4277(2) 0.07395(10) 0.0511(4) Uani d . 1
H H4 0.3719 0.3621 0.0462 0.061 Uiso calc R 1
C C5 0.41623(9) 0.63165(19) 0.07767(8) 0.0415(3) Uani d . 1
C C6 0.61113(10) 0.7556(2) 0.19905(9) 0.0516(4) Uani d . 1
H H6A 0.6409 0.6742 0.2387 0.062 Uiso calc R 1
H H6B 0.581 0.8629 0.2267 0.062 Uiso calc R 1
C C7 0.76328(10) 0.6648(3) 0.11150(8) 0.0506(4) Uani d . 1
C C8 0.81331(12) 0.6858(3) 0.04318(10) 0.0681(5) Uani d . 1
H H8 0.8068 0.7993 0.0114 0.082 Uiso calc R 1
C C9 0.87252(13) 0.5392(4) 0.02229(11) 0.0819(6) Uani d . 1
H H9 0.9063 0.5563 -0.023 0.098 Uiso calc R 1
C C10 0.88223(13) 0.3696(4) 0.06705(12) 0.0773(6) Uani d . 1
H H10 0.9217 0.2707 0.052 0.093 Uiso calc R 1
C C11 0.83341(12) 0.3466(3) 0.13421(12) 0.0708(5) Uani d . 1
H H11 0.8397 0.2311 0.1649 0.085 Uiso calc R 1
C C12 0.77473(11) 0.4936(3) 0.15692(10) 0.0594(4) Uani d . 1
H H12 0.7426 0.4769 0.2033 0.071 Uiso calc R 1
C C13 0.34894(10) 0.7630(2) 0.04005(9) 0.0493(3) Uani d . 1
H H13A 0.3076 0.679 0.0115 0.059 Uiso calc R 1
H H13B 0.3772 0.8491 0.0014 0.059 Uiso calc R 1
C C14 0.20064(10) 0.7658(3) 0.13913(9) 0.0538(4) Uani d . 1
C C15 0.21274(13) 0.5765(3) 0.17162(10) 0.0664(5) Uani d . 1
H H15 0.2688 0.5245 0.177 0.08 Uiso calc R 1
C C16 0.14192(16) 0.4644(4) 0.19608(12) 0.0870(7) Uani d . 1
H H16 0.1504 0.3369 0.2174 0.104 Uiso calc R 1
C C17 0.05952(17) 0.5403(5) 0.18901(13) 0.0979(9) Uani d . 1
H H17 0.0121 0.4639 0.2055 0.117 Uiso calc R 1
C C18 0.04604(13) 0.7284(5) 0.15768(13) 0.0944(8) Uani d . 1
H H18 -0.0103 0.7795 0.1535 0.113 Uiso calc R 1
C C19 0.11694(12) 0.8430(4) 0.13217(11) 0.0720(5) Uani d . 1
H H19 0.108 0.9702 0.1106 0.086 Uiso calc R 1
N N1 0.48122(8) 0.72789(17) 0.11763(7) 0.0416(3) Uani d . 1
S S1 0.69152(3) 0.86479(6) 0.13352(3) 0.05995(14) Uani d . 1
S S2 0.28902(3) 0.92065(6) 0.10980(3) 0.05605(14) Uani d . 1
O O1 0.48544(10) 0.12453(16) 0.10770(12) 0.0997(6) Uani d . 1
H H1N 0.4814(10) 0.858(3) 0.1181(9) 0.055(5) Uiso d . 1

loop_
_atom_site_aniso_label
_atom_site_aniso_U_11
_atom_site_aniso_U_22
_atom_site_aniso_U_33
_atom_site_aniso_U_12
_atom_site_aniso_U_13
_atom_site_aniso_U_23
C1 0.0469(8) 0.0343(6) 0.0468(7) 0.0013(6) 0.0110(6) 0.0028(6)
C2 0.0529(9) 0.0351(7) 0.0738(10) 0.0077(6) 0.0153(8) 0.0144(7)
C3 0.0612(10) 0.0267(7) 0.0892(12) -0.0030(6) 0.0277(9) 0.0022(7)
C4 0.0554(9) 0.0321(7) 0.0661(9) -0.0107(6) 0.0159(7) -0.0076(6)
C5 0.0469(8) 0.0320(6) 0.0458(7) -0.0052(6) 0.0115(6) -0.0015(6)
C6 0.0532(9) 0.0528(9) 0.0490(8) 0.0031(7) 0.0019(7) -0.0035(7)
C7 0.0413(8) 0.0658(10) 0.0447(7) -0.0101(7) -0.0057(6) 0.0014(7)
C8 0.0585(11) 0.0972(14) 0.0486(8) -0.0121(10) -0.0016(7) 0.0134(9)
C9 0.0594(12) 0.135(2) 0.0510(9) -0.0051(12) 0.0077(8) -0.0073(12)
C10 0.0572(11) 0.1047(16) 0.0699(11) 0.0098(11) -0.0044(9) -0.0180(12)
C11 0.0552(11) 0.0792(12) 0.0780(12) 0.0051(9) -0.0056(9) 0.0041(10)
C12 0.0499(9) 0.0734(11) 0.0550(9) -0.0009(8) 0.0033(7) 0.0079(8)
C13 0.0514(9) 0.0476(8) 0.0490(8) -0.0030(7) 0.0046(6) 0.0021(6)
C14 0.0470(9) 0.0695(10) 0.0450(7) -0.0028(8) 0.0009(6) -0.0090(7)
C15 0.0634(11) 0.0788(12) 0.0571(9) -0.0104(9) 0.0022(8) 0.0094(9)
C16 0.0892(17) 0.1092(18) 0.0628(11) -0.0378(14) 0.0044(10) 0.0103(11)
C17 0.0766(16) 0.159(3) 0.0579(11) -0.0503(17) 0.0089(10) -0.0102(14)
C18 0.0460(11) 0.168(3) 0.0698(12) -0.0029(14) 0.0048(9) -0.0305(16)
C19 0.0516(10) 0.1016(15) 0.0628(10) 0.0107(10) 0.0002(8) -0.0171(10)
N1 0.0488(7) 0.0233(5) 0.0527(7) -0.0007(5) 0.0034(5) -0.0008(5)
S1 0.0574(3) 0.0505(2) 0.0719(3) -0.01131(19) -0.0018(2) 0.00729(19)
S2 0.0520(2) 0.0436(2) 0.0727(3) 0.00333(17) 0.00483(19) -0.00267(18)
O1 0.0951(11) 0.0206(5) 0.1838(17) -0.0011(6) 0.0272(11) 0.0017(7)

loop_
_atom_type_symbol
_atom_type_description
_atom_type_scat_dispersion_real
_atom_type_scat_dispersion_imag
_atom_type_scat_source
C C 0.0033 0.0016 'International Tables Vol C Tables 4.2.6.8 and 6.1.1.4'
H H 0 0 'International Tables Vol C Tables 4.2.6.8 and 6.1.1.4'
N N 0.0061 0.0033 'International Tables Vol C Tables 4.2.6.8 and 6.1.1.4'
S S 0.1246 0.1234 'International Tables Vol C Tables 4.2.6.8 and 6.1.1.4'
O O 0.0106 0.006 'International Tables Vol C Tables 4.2.6.8 and 6.1.1.4'

loop_
_geom_angle_atom_site_label_1
_geom_angle_atom_site_label_2
_geom_angle_atom_site_label_3
_geom_angle
N1 C1 C2 119.48(15)
N1 C1 C6 116.10(13)
C2 C1 C6 124.42(15)
C1 C2 C3 121.23(15)
C1 C2 H2 119.4
C3 C2 H2 119.4
O1 C3 C2 121.70(18)
O1 C3 C4 122.27(18)
C2 C3 C4 116.03(13)
C5 C4 C3 121.09(15)
C5 C4 H4 119.5
C3 C4 H4 119.5
N1 C5 C4 119.58(14)
N1 C5 C13 115.87(12)
C4 C5 C13 124.55(15)
C1 C6 S1 113.48(10)
C1 C6 H6A 108.9
S1 C6 H6A 108.9
C1 C6 H6B 108.9
S1 C6 H6B 108.9
H6A C6 H6B 107.7
C12 C7 C8 118.00(17)
C12 C7 S1 125.63(12)
C8 C7 S1 116.36(14)
C9 C8 C7 120.39(19)
C9 C8 H8 119.8
C7 C8 H8 119.8
C10 C9 C8 120.97(17)
C10 C9 H9 119.5
C8 C9 H9 119.5
C9 C10 C11 119.3(2)
C9 C10 H10 120.3
C11 C10 H10 120.3
C10 C11 C12 120.5(2)
C10 C11 H11 119.7
C12 C11 H11 119.7
C7 C12 C11 120.74(16)
C7 C12 H12 119.6
C11 C12 H12 119.6
C5 C13 S2 114.52(10)
C5 C13 H13A 108.6
S2 C13 H13A 108.6
C5 C13 H13B 108.6
S2 C13 H13B 108.6
H13A C13 H13B 107.6
C15 C14 C19 119.45(17)
C15 C14 S2 122.50(13)
C19 C14 S2 117.99(15)
C16 C15 C14 120.3(2)
C16 C15 H15 119.8
C14 C15 H15 119.8
C17 C16 C15 120.2(2)
C17 C16 H16 119.9
C15 C16 H16 119.9
C16 C17 C18 120.5(2)
C16 C17 H17 119.7
C18 C17 H17 119.7
C17 C18 C19 120.0(2)
C17 C18 H18 120
C19 C18 H18 120
C14 C19 C18 119.6(2)
C14 C19 H19 120.2
C18 C19 H19 120.2
C1 N1 C5 122.50(12)
C1 N1 H1N 118.9(11)
C5 N1 H1N 118.6(11)
C7 S1 C6 104.58(8)
C14 S2 C13 103.45(8)

loop_
_geom_bond_atom_site_label_1
_geom_bond_atom_site_label_2
_geom_bond_distance
C1 N1 1.3507(19)
C1 C2 1.361(2)
C1 C6 1.494(2)
C2 C3 1.422(2)
C2 H2 0.93
C3 O1 1.2555(18)
C3 C4 1.422(2)
C4 C5 1.3585(19)
C4 H4 0.93
C5 N1 1.3577(18)
C5 C13 1.489(2)
C6 S1 1.8091(16)
C6 H6A 0.97
C6 H6B 0.97
C7 C12 1.382(2)
C7 C8 1.391(2)
C7 S1 1.7668(18)
C8 C9 1.379(3)
C8 H8 0.93
C9 C10 1.363(3)
C9 H9 0.93
C10 C11 1.366(3)
C10 H10 0.93
C11 C12 1.384(3)
C11 H11 0.93
C12 H12 0.93
C13 S2 1.8242(15)
C13 H13A 0.97
C13 H13B 0.97
C14 C15 1.385(3)
C14 C19 1.386(2)
C14 S2 1.7735(17)
C15 C16 1.381(3)
C15 H15 0.93
C16 C17 1.364(4)
C16 H16 0.93
C17 C18 1.373(4)
C17 H17 0.93
C18 C19 1.397(3)
C18 H18 0.93
C19 H19 0.93
N1 H1N 0.868(19)

loop_
_geom_hbond_atom_site_label_D
_geom_hbond_atom_site_label_H
_geom_hbond_atom_site_label_A
_geom_hbond_site_symmetry_A
_geom_hbond_distance_DH
_geom_hbond_distance_HA
_geom_hbond_distance_DA
_geom_hbond_angle_DHA
_geom_hbond_publ_flag
N1 H1N O1 1_565 0.87(2) 1.78(2) 2.645(2) 173.6(15) yes
C13 H13A Cg 3_665 0.97 2.92 3.881(2) 171 yes

loop_
_cod_related_entry_id
_cod_related_entry_database
_cod_related_entry_code
1 ChemSpider 21128008
